data_4325935
loop_
_publ_author_name
'Kai Chen'
'Li-Li Liang'
'Yun-Qian Zhang'
'Qian-Jiang Zhu'
'Sai-Feng Xue'
'Zhu Tao'

_publ_section_title
;
 Novel Supramolecular Assemblies Based on Coordination of Samarium Cation
 to Cucurbit[5]uril
;
_journal_name_full 'Inorganic Chemistry'
_journal_page_first 7754
_journal_page_last 7760
_journal_paper_doi 10.1021/ic200902g
_journal_volume 50
_journal_year 2011
_chemical_formula_moiety 'C60 H76 N40 O28 Sm2, C6 H6 O2, 6(N O3), 11(H2 O)'
_chemical_formula_sum 'C66 H104 N46 O59 Sm2'
_chemical_formula_weight 2786.65
_chemical_name_systematic
;
 ?
;
_space_group_IT_number 14
_symmetry_cell_setting monoclinic
_symmetry_space_group_name_Hall '-P 2yn'
_symmetry_space_group_name_H-M 'P 1 21/n 1'
_atom_sites_solution_hydrogens geom
_atom_sites_solution_primary direct
_atom_sites_solution_secondary difmap
_audit_creation_method SHELXL-97
_cell_angle_alpha 90.00
_cell_angle_beta 101.622(4)
_cell_angle_gamma 90.00
_cell_formula_units_Z 2
_cell_length_a 15.273(2)
_cell_length_b 21.836(3)
_cell_length_c 16.089(2)
_cell_measurement_temperature 223(2)
_cell_volume 5255.7(12)
_computing_structure_refinement 'SHELXL-97 (Sheldrick, 1997)'
_diffrn_ambient_temperature 223(2)
_diffrn_measured_fraction_theta_full 0.979
_diffrn_measured_fraction_theta_max 0.979
_diffrn_measurement_device_type 'Bruker CCD Area Detector'
_diffrn_measurement_method '\f and \w scan'
_diffrn_radiation_monochromator graphite
_diffrn_radiation_source 'fine-focus sealed tube'
_diffrn_radiation_type MoK\a
_diffrn_radiation_wavelength 0.71073
_diffrn_reflns_av_R_equivalents 0.0440
_diffrn_reflns_av_sigmaI/netI 0.0376
_diffrn_reflns_limit_h_max 17
_diffrn_reflns_limit_h_min -18
_diffrn_reflns_limit_k_max 26
_diffrn_reflns_limit_k_min -26
_diffrn_reflns_limit_l_max 19
_diffrn_reflns_limit_l_min -19
_diffrn_reflns_number 44619
_diffrn_reflns_theta_full 26.00
_diffrn_reflns_theta_max 26.00
_diffrn_reflns_theta_min 1.59
_exptl_absorpt_coefficient_mu 1.235
_exptl_absorpt_correction_T_max 0.8083
_exptl_absorpt_correction_T_min 0.7644
_exptl_absorpt_correction_type multi-scan
_exptl_absorpt_process_details 'SADABS (Bruker, 2008)'
_exptl_crystal_colour colorless
_exptl_crystal_density_diffrn 1.761
_exptl_crystal_description prism
_exptl_crystal_F_000 2836
_exptl_crystal_size_max 0.23
_exptl_crystal_size_mid 0.19
_exptl_crystal_size_min 0.18
_platon_squeeze_details
;
;
_refine_diff_density_max 1.806
_refine_diff_density_min -0.558
_refine_diff_density_rms 0.128
_refine_ls_extinction_method none
_refine_ls_goodness_of_fit_ref 1.077
_refine_ls_hydrogen_treatment constr
_refine_ls_matrix_type full
_refine_ls_number_parameters 744
_refine_ls_number_reflns 10110
_refine_ls_number_restraints 23
_refine_ls_restrained_S_all 5.020
_refine_ls_R_factor_all 0.0546
_refine_ls_R_factor_gt 0.0474
_refine_ls_shift/su_max 0.000
_refine_ls_shift/su_mean 0.000
_refine_ls_structure_factor_coef Fsqd
_refine_ls_weighting_details 'calc w=1/[\s^2^(Fo^2^)+(0.0826P)^2^+11.6555P] where P=(Fo^2^+2Fc^2^)/3'
_refine_ls_weighting_scheme calc
_refine_ls_wR_factor_gt 0.1385
_refine_ls_wR_factor_ref 0.1426
_reflns_number_gt 8600
_reflns_number_total 10110
_reflns_threshold_expression >2sigma(I)
_cod_data_source_file ic200902g_si_001_5.cif
_cod_data_source_block complex05
_cod_original_cell_volume 5255.5(13)
_cod_original_sg_symbol_H-M 'P 21/n'
_cod_database_code 4325935

loop_
_symmetry_equiv_pos_as_xyz
'x, y, z'
'-x+1/2, y+1/2, -z+1/2'
'-x, -y, -z'
'x-1/2, -y-1/2, z-1/2'

loop_
_atom_site_label
_atom_site_type_symbol
_atom_site_fract_x
_atom_site_fract_y
_atom_site_fract_z
_atom_site_U_iso_or_equiv
_atom_site_adp_type
_atom_site_occupancy
_atom_site_symmetry_multiplicity
_atom_site_calc_flag
_atom_site_refinement_flags
O1W O 0.1734(12) 0.1812(8) 0.6188(11) 0.041(4) Uani 1 1 d .
O2W O 0.4545(11) 0.2374(8) 0.6402(13) 0.045(4) Uani 1 1 d .
O3W O 0.4479(12) 0.1141(9) 0.5753(11) 0.046(4) Uani 1 1 d .
O4W O 0.2700(13) 0.0723(8) 0.6622(13) 0.049(5) Uani 1 1 d .
O5W O -0.324(6) 0.038(4) 0.403(7) 0.15(3) Uani 0.50 1 d P
O6W O 0.101(3) -0.0902(17) 0.269(2) 0.130(14) Uani 1 1 d .
C31 C -0.4085(16) 0.1916(11) 0.3869(19) 0.055(14) Uiso 0.50 1 d PD
C32 C -0.414(3) 0.2262(14) 0.457(2) 0.044(12) Uiso 0.50 1 d PD
H32 H -0.4070 0.2086 0.5108 0.053 Uiso 0.50 1 calc PR
C33 C -0.429(3) 0.2885(15) 0.444(2) 0.058(15) Uiso 0.50 1 d PD
H33 H -0.4334 0.3144 0.4896 0.069 Uiso 0.50 1 calc PR
C34 C -0.438(2) 0.3115(11) 0.364(2) 0.065(17) Uiso 0.50 1 d PD
C35 C -0.433(3) 0.2768(15) 0.294(3) 0.074(19) Uiso 0.50 1 d PD
H35 H -0.4392 0.2944 0.2399 0.089 Uiso 0.50 1 calc PR
C36 C -0.418(3) 0.2145(16) 0.307(2) 0.052(13) Uiso 0.50 1 d PD
H36 H -0.4136 0.1887 0.2607 0.062 Uiso 0.50 1 calc PR
O20 O -0.392(3) 0.1234(11) 0.398(3) 0.072(13) Uiso 0.50 1 d PD
H20A H -0.3878 0.1143 0.4492 0.108 Uiso 0.50 1 calc PR
O21 O -0.455(3) 0.3796(11) 0.350(3) 0.098(18) Uiso 0.50 1 d PD
H21A H -0.4524 0.3888 0.3008 0.147 Uiso 0.50 1 calc PR
N21 N -0.1317(18) 0.5193(9) 0.3406(16) 0.049(6) Uani 1 1 d .
N22 N 0.243(2) 0.5542(10) 0.4285(18) 0.061(8) Uani 1 1 d .
N23 N -0.306(2) 0.0870(14) 0.5982(19) 0.065(7) Uani 1 1 d .
O17 O -0.0523(15) 0.5287(10) 0.3704(14) 0.063(5) Uani 1 1 d .
O18 O -0.1827(17) 0.5023(11) 0.3870(18) 0.075(7) Uani 1 1 d .
O19 O -0.158(2) 0.5241(12) 0.2610(17) 0.098(10) Uani 1 1 d .
O14 O 0.2892(17) 0.5090(9) 0.4219(17) 0.073(7) Uani 1 1 d .
O15 O 0.2729(16) 0.5990(10) 0.4711(15) 0.065(6) Uani 1 1 d .
O16 O 0.164(2) 0.5556(13) 0.386(2) 0.088(8) Uani 1 1 d .
O11 O -0.2470(16) 0.1253(12) 0.5934(17) 0.073(7) Uani 1 1 d .
O12 O -0.300(3) 0.0538(12) 0.660(2) 0.120(14) Uani 1 1 d .
O13 O -0.374(2) 0.083(2) 0.544(2) 0.136(15) Uani 1 1 d .
Sm1 Sm 0.33251(7) 0.16952(4) 0.62870(6) 0.0238(5) Uani 1 1 d .
C1 C 0.2633(14) 0.1235(9) 0.4147(13) 0.026(4) Uani 1 1 d .
C2 C 0.2248(15) 0.0843(10) 0.2775(13) 0.029(5) Uani 1 1 d .
H2 H 0.2514 0.0459 0.2609 0.034 Uiso 1 1 calc R
C3 C 0.2881(15) 0.1394(10) 0.2786(13) 0.030(5) Uani 1 1 d .
H3 H 0.3438 0.1277 0.2601 0.036 Uiso 1 1 calc R
C4 C 0.1527(16) 0.1595(10) 0.1841(14) 0.031(5) Uani 1 1 d .
C5 C 0.3675(14) 0.2068(10) 0.4016(14) 0.029(4) Uani 1 1 d .
H5A H 0.3980 0.1953 0.4590 0.034 Uiso 1 1 calc R
H5B H 0.4128 0.2106 0.3667 0.034 Uiso 1 1 calc R
C6 C 0.2638(16) 0.2427(10) 0.2029(14) 0.031(5) Uani 1 1 d .
H6A H 0.2329 0.2541 0.1455 0.037 Uiso 1 1 calc R
H6B H 0.3280 0.2420 0.2034 0.037 Uiso 1 1 calc R
C7 C 0.2900(14) 0.2850(9) 0.4716(13) 0.025(4) Uani 1 1 d .
C8 C 0.3103(15) 0.3087(10) 0.3357(14) 0.030(5) Uani 1 1 d .
H8 H 0.3673 0.3217 0.3208 0.036 Uiso 1 1 calc R
C9 C 0.2628(14) 0.3626(9) 0.3706(13) 0.026(4) Uani 1 1 d .
H9 H 0.2980 0.4009 0.3736 0.031 Uiso 1 1 calc R
C10 C 0.1725(15) 0.3258(9) 0.2463(13) 0.026(5) Uani 1 1 d .
C11 C 0.2185(15) 0.3773(9) 0.5150(13) 0.028(4) Uani 1 1 d .
H11A H 0.2352 0.4202 0.5099 0.033 Uiso 1 1 calc R
H11B H 0.2458 0.3635 0.5724 0.033 Uiso 1 1 calc R
C12 C 0.1138(15) 0.4156(9) 0.3100(13) 0.026(4) Uani 1 1 d .
H12A H 0.1447 0.4533 0.3323 0.032 Uiso 1 1 calc R
H12B H 0.0832 0.4235 0.2513 0.032 Uiso 1 1 calc R
C13 C 0.0811(16) 0.3364(9) 0.5534(13) 0.027(5) Uani 1 1 d .
C14 C 0.0600(14) 0.4136(9) 0.4501(12) 0.025(4) Uani 1 1 d .
H14 H 0.0740 0.4573 0.4628 0.029 Uiso 1 1 calc R
C15 C -0.0324(15) 0.3951(9) 0.4701(13) 0.026(4) Uani 1 1 d .
H15 H -0.0607 0.4296 0.4947 0.031 Uiso 1 1 calc R
C16 C -0.0356(14) 0.3813(8) 0.3255(13) 0.024(4) Uani 1 1 d .
C17 C -0.0730(16) 0.3152(10) 0.5723(14) 0.031(5) Uani 1 1 d .
H17A H -0.0423 0.3036 0.6297 0.037 Uiso 1 1 calc R
H17B H -0.1205 0.3442 0.5777 0.037 Uiso 1 1 calc R
C18 C -0.1749(14) 0.3562(9) 0.3732(14) 0.027(4) Uani 1 1 d .
H18A H -0.2048 0.3681 0.3157 0.033 Uiso 1 1 calc R
H18B H -0.2059 0.3764 0.4133 0.033 Uiso 1 1 calc R
C19 C -0.0749(16) 0.2046(10) 0.5459(14) 0.031(5) Uani 1 1 d .
C20 C -0.1906(15) 0.2597(9) 0.4603(13) 0.028(4) Uani 1 1 d .
H20 H -0.2451 0.2731 0.4797 0.033 Uiso 1 1 calc R
C21 C -0.1963(16) 0.1906(10) 0.4333(14) 0.031(5) Uani 1 1 d .
H21 H -0.2525 0.1718 0.4425 0.037 Uiso 1 1 calc R
C22 C -0.1865(13) 0.2507(9) 0.3162(13) 0.024(4) Uani 1 1 d .
C23 C -0.1044(17) 0.0986(10) 0.4960(16) 0.036(5) Uani 1 1 d .
H23A H -0.0753 0.0894 0.5547 0.043 Uiso 1 1 calc R
H23B H -0.1621 0.0772 0.4842 0.043 Uiso 1 1 calc R
C24 C -0.2007(15) 0.1390(10) 0.2897(15) 0.032(5) Uani 1 1 d .
H24A H -0.2439 0.1105 0.3060 0.039 Uiso 1 1 calc R
H24B H -0.2239 0.1517 0.2310 0.039 Uiso 1 1 calc R
C25 C 0.0405(16) 0.0679(9) 0.4648(14) 0.030(5) Uani 1 1 d .
C26 C -0.0840(16) 0.0581(9) 0.3527(15) 0.033(5) Uani 1 1 d .
H26 H -0.1287 0.0249 0.3488 0.039 Uiso 1 1 calc R
C27 C 0.0008(16) 0.0359(10) 0.3228(14) 0.032(5) Uani 1 1 d .
H27 H -0.0036 -0.0080 0.3069 0.038 Uiso 1 1 calc R
C28 C -0.0695(16) 0.1124(10) 0.2305(14) 0.031(5) Uani 1 1 d .
C29 C 0.1642(15) 0.0336(9) 0.3994(14) 0.029(5) Uani 1 1 d .
H29A H 0.1688 -0.0043 0.3679 0.035 Uiso 1 1 calc R
H29B H 0.1938 0.0265 0.4586 0.035 Uiso 1 1 calc R
C30 C 0.0652(16) 0.0657(10) 0.1933(14) 0.033(5) Uani 1 1 d .
H30A H 0.0817 0.0223 0.1934 0.040 Uiso 1 1 calc R
H30B H 0.0347 0.0765 0.1356 0.040 Uiso 1 1 calc R
N1 N 0.2115(13) 0.0818(8) 0.3646(11) 0.029(4) Uani 1 1 d .
N2 N 0.3054(13) 0.1587(8) 0.3671(12) 0.031(4) Uani 1 1 d .
N3 N 0.1459(14) 0.1021(8) 0.2159(11) 0.032(4) Uani 1 1 d .
N4 N 0.2361(14) 0.1823(8) 0.2210(12) 0.033(4) Uani 1 1 d .
N5 N 0.3249(13) 0.2655(8) 0.4052(12) 0.032(4) Uani 1 1 d .
N6 N 0.2544(13) 0.3414(8) 0.4546(11) 0.027(4) Uani 1 1 d .
N7 N 0.2462(13) 0.2895(8) 0.2619(11) 0.031(4) Uani 1 1 d .
N8 N 0.1793(12) 0.3674(8) 0.3104(11) 0.028(4) Uani 1 1 d .
N9 N 0.1221(12) 0.3734(7) 0.5044(11) 0.025(4) Uani 1 1 d .
N10 N -0.0094(13) 0.3457(8) 0.5297(11) 0.029(4) Uani 1 1 d .
N11 N 0.0481(12) 0.4007(8) 0.3597(11) 0.026(4) Uani 1 1 d .
N12 N -0.0841(12) 0.3769(8) 0.3882(11) 0.027(4) Uani 1 1 d .
N13 N -0.1129(13) 0.2611(8) 0.5285(11) 0.030(4) Uani 1 1 d .
N14 N -0.1202(14) 0.1638(8) 0.4877(13) 0.032(4) Uani 1 1 d .
N15 N -0.1817(13) 0.2901(8) 0.3822(11) 0.028(4) Uani 1 1 d .
N16 N -0.1934(13) 0.1923(8) 0.3441(11) 0.029(4) Uani 1 1 d .
N17 N -0.0500(14) 0.0755(8) 0.4402(12) 0.033(4) Uani 1 1 d .
N18 N 0.0717(13) 0.0464(8) 0.3965(11) 0.029(4) Uani 1 1 d .
N19 N -0.1167(13) 0.1077(8) 0.2940(12) 0.033(4) Uani 1 1 d .
N20 N 0.0038(13) 0.0744(8) 0.2505(11) 0.033(4) Uani 1 1 d .
O1 O 0.2688(10) 0.1277(7) 0.4920(9) 0.030(3) Uani 1 1 d .
O2 O 0.2911(10) 0.2565(7) 0.5385(9) 0.031(3) Uani 1 1 d .
O3 O 0.1195(11) 0.3026(7) 0.6099(10) 0.036(4) Uani 1 1 d .
O4 O -0.0136(13) 0.1920(8) 0.6044(11) 0.042(4) Uani 1 1 d .
O5 O 0.0848(12) 0.0760(7) 0.5360(10) 0.036(4) Uani 1 1 d .
O6 O 0.0966(12) 0.1850(8) 0.1315(10) 0.040(4) Uani 1 1 d .
O7 O 0.1108(11) 0.3228(7) 0.1844(10) 0.030(3) Uani 1 1 d .
O8 O -0.0647(10) 0.3704(7) 0.2497(9) 0.031(3) Uani 1 1 d .
O9 O -0.1864(11) 0.2650(7) 0.2423(9) 0.030(3) Uani 1 1 d .
O10 O -0.0891(11) 0.1446(8) 0.1683(10) 0.037(4) Uani 1 1 d .

loop_
_atom_site_aniso_label
_atom_site_aniso_U_11
_atom_site_aniso_U_22
_atom_site_aniso_U_33
_atom_site_aniso_U_23
_atom_site_aniso_U_13
_atom_site_aniso_U_12
O1W 0.036(10) 0.044(10) 0.043(10) -0.007(8) 0.005(8) 0.002(7)
O2W 0.033(9) 0.033(9) 0.066(12) 0.007(8) 0.002(8) -0.008(7)
O3W 0.039(10) 0.060(11) 0.036(9) -0.009(8) 0.004(8) 0.012(8)
O4W 0.048(11) 0.036(9) 0.059(12) 0.005(8) 0.001(9) -0.014(8)
O5W 0.15(7) 0.12(6) 0.18(8) 0.04(6) 0.02(6) 0.02(5)
O6W 0.15(3) 0.11(2) 0.12(3) -0.05(2) 0.00(2) 0.05(2)
N21 0.064(16) 0.024(10) 0.054(14) -0.008(10) 0.003(13) 0.010(10)
N22 0.10(2) 0.033(12) 0.063(16) -0.001(11) 0.051(17) -0.002(13)
N23 0.065(19) 0.072(19) 0.065(18) -0.012(15) 0.027(16) 0.020(15)
O17 0.058(14) 0.062(13) 0.064(14) -0.011(11) 0.003(11) 0.000(11)
O18 0.074(16) 0.053(13) 0.11(2) -0.025(13) 0.034(15) -0.007(12)
O19 0.13(3) 0.066(16) 0.071(18) 0.008(13) -0.034(17) -0.004(16)
O14 0.091(17) 0.034(11) 0.104(19) 0.000(11) 0.041(15) 0.006(11)
O15 0.078(15) 0.048(12) 0.078(15) -0.026(11) 0.036(13) -0.010(11)
O16 0.09(2) 0.063(16) 0.11(2) -0.026(15) 0.003(17) 0.001(13)
O11 0.059(14) 0.084(17) 0.088(18) -0.004(14) 0.040(13) -0.005(13)
O12 0.18(3) 0.061(16) 0.16(3) 0.044(18) 0.13(3) 0.055(19)
O13 0.10(3) 0.18(4) 0.12(3) -0.07(3) -0.01(2) 0.01(2)
Sm1 0.0274(7) 0.0236(7) 0.0180(7) 0.0001(4) -0.0012(5) -0.0010(4)
C1 0.030(11) 0.025(10) 0.022(10) -0.001(8) 0.001(8) 0.003(8)
C2 0.039(12) 0.027(10) 0.020(10) -0.005(8) 0.007(9) 0.006(9)
C3 0.036(12) 0.029(11) 0.025(11) 0.000(9) 0.008(9) 0.010(9)
C4 0.040(13) 0.030(11) 0.023(11) -0.004(9) 0.008(10) 0.007(10)
C5 0.025(11) 0.034(11) 0.027(11) 0.000(9) 0.003(9) 0.001(9)
C6 0.039(13) 0.035(12) 0.023(10) 0.000(9) 0.014(9) 0.004(10)
C7 0.025(10) 0.023(10) 0.026(10) 0.000(8) -0.001(8) -0.004(8)
C8 0.031(12) 0.030(11) 0.030(11) 0.003(9) 0.008(9) -0.004(9)
C9 0.029(11) 0.021(10) 0.026(10) 0.004(8) 0.006(9) -0.005(8)
C10 0.034(12) 0.025(10) 0.023(11) 0.006(8) 0.010(10) -0.003(8)
C11 0.035(12) 0.024(10) 0.021(10) -0.002(8) -0.001(9) -0.002(9)
C12 0.035(12) 0.021(10) 0.023(10) 0.003(8) 0.005(9) -0.003(8)
C13 0.039(12) 0.019(9) 0.021(10) -0.005(8) 0.003(9) 0.002(8)
C14 0.035(11) 0.019(9) 0.019(10) -0.004(7) 0.003(8) -0.002(8)
C15 0.035(12) 0.020(9) 0.023(10) -0.004(8) 0.004(9) 0.001(8)
C16 0.032(11) 0.017(9) 0.022(10) -0.002(7) 0.005(9) 0.000(8)
C17 0.041(13) 0.031(11) 0.023(11) 0.000(9) 0.011(10) 0.002(10)
C18 0.032(11) 0.022(10) 0.028(11) 0.000(8) 0.009(9) 0.004(8)
C19 0.044(13) 0.025(10) 0.028(11) 0.006(9) 0.015(10) 0.001(9)
C20 0.034(12) 0.025(10) 0.027(11) 0.000(8) 0.013(9) -0.002(9)
C21 0.036(12) 0.024(10) 0.033(12) 0.002(9) 0.012(10) -0.004(9)
C22 0.022(10) 0.022(9) 0.029(11) 0.000(8) 0.003(8) -0.001(8)
C23 0.045(14) 0.028(11) 0.037(13) 0.007(9) 0.015(11) -0.002(10)
C24 0.032(12) 0.029(11) 0.033(12) -0.003(9) 0.003(10) -0.002(9)
C25 0.047(14) 0.015(9) 0.029(12) 0.002(8) 0.008(10) -0.006(9)
C26 0.041(13) 0.018(9) 0.039(13) -0.001(9) 0.009(10) -0.005(9)
C27 0.043(13) 0.020(10) 0.030(11) -0.004(8) 0.002(10) -0.001(9)
C28 0.036(12) 0.025(10) 0.030(12) -0.007(9) 0.001(10) -0.002(9)
C29 0.041(13) 0.018(9) 0.027(11) 0.002(8) 0.001(9) 0.002(9)
C30 0.041(13) 0.032(11) 0.024(11) -0.009(9) 0.000(10) 0.000(10)
N1 0.040(11) 0.025(9) 0.021(9) 0.000(7) 0.005(8) 0.001(8)
N2 0.037(11) 0.030(9) 0.026(10) -0.003(7) 0.007(8) -0.004(8)
N3 0.044(11) 0.028(9) 0.022(9) -0.003(7) 0.000(8) 0.002(8)
N4 0.039(11) 0.029(9) 0.028(10) 0.001(8) 0.002(8) 0.005(8)
N5 0.038(11) 0.029(9) 0.028(9) 0.005(8) 0.007(8) 0.004(8)
N6 0.033(10) 0.023(8) 0.024(9) 0.003(7) 0.002(8) 0.001(7)
N7 0.036(10) 0.030(9) 0.025(9) -0.002(7) 0.006(8) 0.003(8)
N8 0.034(10) 0.027(9) 0.022(9) 0.000(7) 0.004(8) 0.001(7)
N9 0.032(10) 0.021(8) 0.022(8) 0.003(7) 0.002(7) 0.002(7)
N10 0.038(11) 0.024(8) 0.027(9) 0.004(7) 0.010(8) 0.001(8)
N11 0.032(10) 0.027(9) 0.019(8) -0.001(7) 0.004(7) -0.005(7)
N12 0.031(10) 0.025(9) 0.023(9) -0.002(7) 0.005(7) 0.001(7)
N13 0.041(11) 0.025(9) 0.026(9) 0.003(7) 0.009(8) 0.001(8)
N14 0.042(11) 0.022(9) 0.031(10) 0.005(7) 0.008(9) 0.001(8)
N15 0.037(10) 0.023(9) 0.024(9) 0.001(7) 0.008(8) -0.001(7)
N16 0.036(10) 0.022(8) 0.029(9) -0.001(7) 0.007(8) -0.003(7)
N17 0.044(12) 0.025(9) 0.031(10) 0.000(7) 0.011(9) -0.002(8)
N18 0.037(10) 0.023(9) 0.027(9) -0.003(7) 0.005(8) -0.001(7)
N19 0.038(11) 0.024(9) 0.034(10) 0.000(8) 0.005(9) 0.001(8)
N20 0.043(11) 0.030(9) 0.026(9) 0.000(7) 0.003(8) 0.006(8)
O1 0.034(8) 0.031(8) 0.023(8) -0.003(6) 0.002(6) -0.003(6)
O2 0.040(9) 0.028(8) 0.021(7) 0.002(6) -0.001(6) 0.003(7)
O3 0.047(10) 0.038(9) 0.024(8) 0.008(7) 0.009(7) 0.009(7)
O4 0.056(11) 0.035(9) 0.034(9) 0.008(7) 0.003(8) 0.006(8)
O5 0.050(10) 0.032(8) 0.025(8) 0.000(6) 0.006(7) -0.002(7)
O6 0.048(10) 0.036(8) 0.031(9) 0.001(7) -0.002(8) 0.008(8)
O7 0.034(9) 0.030(8) 0.025(8) 0.001(6) 0.004(7) 0.000(6)
O8 0.036(9) 0.033(8) 0.022(8) -0.003(6) 0.004(6) -0.003(6)
O9 0.041(9) 0.026(7) 0.022(8) 0.001(6) 0.000(6) -0.001(6)
O10 0.044(10) 0.035(9) 0.030(9) 0.004(7) 0.001(7) 0.006(7)

loop_
_atom_type_symbol
_atom_type_description
_atom_type_scat_dispersion_real
_atom_type_scat_dispersion_imag
_atom_type_scat_source
C C 0.0033 0.0016 'International Tables Vol C Tables 4.2.6.8 and 6.1.1.4'
H H 0.0000 0.0000 'International Tables Vol C Tables 4.2.6.8 and 6.1.1.4'
N N 0.0061 0.0033 'International Tables Vol C Tables 4.2.6.8 and 6.1.1.4'
O O 0.0106 0.0060 'International Tables Vol C Tables 4.2.6.8 and 6.1.1.4'
Sm Sm -0.1638 3.4418 'International Tables Vol C Tables 4.2.6.8 and 6.1.1.4'

loop_
_geom_angle_atom_site_label_1
_geom_angle_atom_site_label_2
_geom_angle_atom_site_label_3
_geom_angle
_geom_angle_site_symmetry_1
_geom_angle_site_symmetry_3
C36 C31 C32 124.1(10) . .
C36 C31 O20 117.3(12) . .
C32 C31 O20 118.6(12) . .
C31 C32 C33 117(3) . .
C31 C32 H32 121.4 . .
C33 C32 H32 121.4 . .
C34 C33 C32 119(3) . .
C34 C33 H33 120.7 . .
C32 C33 H33 120.7 . .
C35 C34 C33 123.9(10) . .
C35 C34 O21 117.8(12) . .
C33 C34 O21 118.3(12) . .
C34 C35 C36 117(3) . .
C34 C35 H35 121.3 . .
C36 C35 H35 121.3 . .
C31 C36 C35 119(3) . .
C31 C36 H36 120.7 . .
C35 C36 H36 120.7 . .
C31 O20 H20A 109.5 . .
C34 O21 H21A 109.5 . .
O17 N21 O18 120(3) . .
O17 N21 O19 118(3) . .
O18 N21 O19 121(3) . .
O14 N22 O15 122(3) . .
O14 N22 O16 118(3) . .
O15 N22 O16 119(3) . .
O13 N23 O12 117(4) . .
O13 N23 O11 122(4) . .
O12 N23 O11 121(4) . .
O2W Sm1 O9 77.2(6) . 4_666
O2W Sm1 O2 70.0(6) . .
O9 Sm1 O2 86.0(5) 4_666 .
O2W Sm1 O1 118.6(6) . .
O9 Sm1 O1 147.3(5) 4_666 .
O2 Sm1 O1 74.8(5) . .
O2W Sm1 O8 77.7(6) . 4_666
O9 Sm1 O8 76.0(5) 4_666 4_666
O2 Sm1 O8 145.8(5) . 4_666
O1 Sm1 O8 133.0(5) . 4_666
O2W Sm1 O1W 135.0(6) . .
O9 Sm1 O1W 73.2(6) 4_666 .
O2 Sm1 O1W 74.8(6) . .
O1 Sm1 O1W 76.3(6) . .
O8 Sm1 O1W 125.1(6) 4_666 .
O2W Sm1 O4W 150.5(6) . .
O9 Sm1 O4W 103.9(6) 4_666 .
O2 Sm1 O4W 139.3(6) . .
O1 Sm1 O4W 76.5(6) . .
O8 Sm1 O4W 74.1(6) 4_666 .
O1W Sm1 O4W 70.9(6) . .
O2W Sm1 O3W 74.0(7) . .
O9 Sm1 O3W 141.1(6) 4_666 .
O2 Sm1 O3W 107.6(6) . .
O1 Sm1 O3W 71.1(6) . .
O8 Sm1 O3W 72.8(6) 4_666 .
O1W Sm1 O3W 145.0(6) . .
O4W Sm1 O3W 89.3(7) . .
O1 C1 N2 126(2) . .
O1 C1 N1 124(2) . .
N2 C1 N1 109.5(18) . .
N3 C2 N1 114.2(18) . .
N3 C2 C3 103.4(17) . .
N1 C2 C3 103.0(16) . .
N3 C2 H2 111.9 . .
N1 C2 H2 111.9 . .
C3 C2 H2 111.9 . .
N4 C3 N2 114.2(17) . .
N4 C3 C2 103.7(18) . .
N2 C3 C2 103.1(17) . .
N4 C3 H3 111.7 . .
N2 C3 H3 111.7 . .
C2 C3 H3 111.7 . .
O6 C4 N3 126(2) . .
O6 C4 N4 126(2) . .
N3 C4 N4 107.6(19) . .
N5 C5 N2 113.3(18) . .
N5 C5 H5A 108.9 . .
N2 C5 H5A 108.9 . .
N5 C5 H5B 108.9 . .
N2 C5 H5B 108.9 . .
H5A C5 H5B 107.7 . .
N4 C6 N7 114.3(17) . .
N4 C6 H6A 108.7 . .
N7 C6 H6A 108.7 . .
N4 C6 H6B 108.7 . .
N7 C6 H6B 108.7 . .
H6A C6 H6B 107.6 . .
O2 C7 N6 124.6(19) . .
O2 C7 N5 125.9(19) . .
N6 C7 N5 109.4(18) . .
N7 C8 N5 114.9(18) . .
N7 C8 C9 103.3(17) . .
N5 C8 C9 103.1(17) . .
N7 C8 H8 111.6 . .
N5 C8 H8 111.6 . .
C9 C8 H8 111.6 . .
N8 C9 N6 114.5(17) . .
N8 C9 C8 103.2(16) . .
N6 C9 C8 103.2(16) . .
N8 C9 H9 111.8 . .
N6 C9 H9 111.8 . .
C8 C9 H9 111.8 . .
O7 C10 N7 126(2) . .
O7 C10 N8 125(2) . .
N7 C10 N8 108.3(19) . .
N6 C11 N9 113.9(17) . .
N6 C11 H11A 108.8 . .
N9 C11 H11A 108.8 . .
N6 C11 H11B 108.8 . .
N9 C11 H11B 108.8 . .
H11A C11 H11B 107.7 . .
N11 C12 N8 112.9(16) . .
N11 C12 H12A 109.0 . .
N8 C12 H12A 109.0 . .
N11 C12 H12B 109.0 . .
N8 C12 H12B 109.0 . .
H12A C12 H12B 107.8 . .
O3 C13 N9 125(2) . .
O3 C13 N10 127(2) . .
N9 C13 N10 107.8(18) . .
N9 C14 N11 114.9(16) . .
N9 C14 C15 103.1(16) . .
N11 C14 C15 102.7(16) . .
N9 C14 H14 111.8 . .
N11 C14 H14 111.8 . .
C15 C14 H14 111.8 . .
N10 C15 N12 114.5(17) . .
N10 C15 C14 102.8(17) . .
N12 C15 C14 103.5(16) . .
N10 C15 H15 111.8 . .
N12 C15 H15 111.8 . .
C14 C15 H15 111.8 . .
O8 C16 N11 125.7(19) . .
O8 C16 N12 125.1(19) . .
N11 C16 N12 109.2(17) . .
N13 C17 N10 113.6(17) . .
N13 C17 H17A 108.9 . .
N10 C17 H17A 108.9 . .
N13 C17 H17B 108.9 . .
N10 C17 H17B 108.9 . .
H17A C17 H17B 107.7 . .
N12 C18 N15 112.5(17) . .
N12 C18 H18A 109.1 . .
N15 C18 H18A 109.1 . .
N12 C18 H18B 109.1 . .
N15 C18 H18B 109.1 . .
H18A C18 H18B 107.8 . .
O4 C19 N13 126(2) . .
O4 C19 N14 126(2) . .
N13 C19 N14 108(2) . .
N13 C20 N15 116.2(18) . .
N13 C20 C21 102.9(17) . .
N15 C20 C21 102.1(16) . .
N13 C20 H20 111.6 . .
N15 C20 H20 111.6 . .
C21 C20 H20 111.6 . .
N14 C21 N16 115.8(19) . .
N14 C21 C20 103.4(18) . .
N16 C21 C20 103.8(16) . .
N14 C21 H21 111.1 . .
N16 C21 H21 111.1 . .
C20 C21 H21 111.1 . .
O9 C22 N15 125.9(18) . .
O9 C22 N16 124.8(19) . .
N15 C22 N16 109.3(18) . .
N17 C23 N14 113.3(18) . .
N17 C23 H23A 108.9 . .
N14 C23 H23A 108.9 . .
N17 C23 H23B 108.9 . .
N14 C23 H23B 108.9 . .
H23A C23 H23B 107.7 . .
N19 C24 N16 113.1(18) . .
N19 C24 H24A 109.0 . .
N16 C24 H24A 109.0 . .
N19 C24 H24B 109.0 . .
N16 C24 H24B 109.0 . .
H24A C24 H24B 107.8 . .
O5 C25 N18 126(2) . .
O5 C25 N17 126(2) . .
N18 C25 N17 107.7(19) . .
N17 C26 N19 116.3(17) . .
N17 C26 C27 103.0(19) . .
N19 C26 C27 103.4(18) . .
N17 C26 H26 111.2 . .
N19 C26 H26 111.2 . .
C27 C26 H26 111.2 . .
N20 C27 N18 115.2(18) . .
N20 C27 C26 103.4(18) . .
N18 C27 C26 103.3(17) . .
N20 C27 H27 111.5 . .
N18 C27 H27 111.5 . .
C26 C27 H27 111.5 . .
O10 C28 N19 126(2) . .
O10 C28 N20 127(2) . .
N19 C28 N20 107.7(19) . .
N18 C29 N1 114.2(17) . .
N18 C29 H29A 108.7 . .
N1 C29 H29A 108.7 . .
N18 C29 H29B 108.7 . .
N1 C29 H29B 108.7 . .
H29A C29 H29B 107.6 . .
N3 C30 N20 113.2(17) . .
N3 C30 H30A 108.9 . .
N20 C30 H30A 108.9 . .
N3 C30 H30B 108.9 . .
N20 C30 H30B 108.9 . .
H30A C30 H30B 107.7 . .
C1 N1 C29 122.2(17) . .
C1 N1 C2 111.7(18) . .
C29 N1 C2 125.0(18) . .
C1 N2 C5 123.3(18) . .
C1 N2 C3 112.3(18) . .
C5 N2 C3 124.1(18) . .
C4 N3 C30 122.2(19) . .
C4 N3 C2 112.8(19) . .
C30 N3 C2 124.9(18) . .
C4 N4 C6 121.8(19) . .
C4 N4 C3 112.5(18) . .
C6 N4 C3 126(2) . .
C7 N5 C5 124.3(18) . .
C7 N5 C8 112.4(17) . .
C5 N5 C8 123.3(18) . .
C7 N6 C11 123.4(18) . .
C7 N6 C9 111.8(17) . .
C11 N6 C9 124.6(17) . .
C10 N7 C8 112.5(18) . .
C10 N7 C6 122.9(19) . .
C8 N7 C6 124.0(19) . .
C10 N8 C9 112.5(18) . .
C10 N8 C12 122.2(18) . .
C9 N8 C12 124.8(17) . .
C13 N9 C14 112.8(17) . .
C13 N9 C11 122.7(18) . .
C14 N9 C11 124.1(17) . .
C13 N10 C15 113.1(18) . .
C13 N10 C17 122.1(18) . .
C15 N10 C17 124.0(19) . .
C16 N11 C12 123.4(17) . .
C16 N11 C14 112.6(16) . .
C12 N11 C14 123.4(17) . .
C16 N12 C18 123.2(17) . .
C16 N12 C15 112.0(17) . .
C18 N12 C15 124.9(17) . .
C19 N13 C17 121.1(19) . .
C19 N13 C20 112.7(18) . .
C17 N13 C20 126.1(18) . .
C19 N14 C21 112.8(17) . .
C19 N14 C23 122(2) . .
C21 N14 C23 124(2) . .
C22 N15 C20 112.8(17) . .
C22 N15 C18 122.9(17) . .
C20 N15 C18 124.1(16) . .
C22 N16 C21 111.8(17) . .
C22 N16 C24 123.8(18) . .
C21 N16 C24 124.4(18) . .
C25 N17 C23 123(2) . .
C25 N17 C26 113.1(18) . .
C23 N17 C26 124(2) . .
C25 N18 C29 122.8(19) . .
C25 N18 C27 112.8(19) . .
C29 N18 C27 124.3(18) . .
C28 N19 C24 121.7(19) . .
C28 N19 C26 112.2(18) . .
C24 N19 C26 124.7(19) . .
C28 N20 C27 112.5(19) . .
C28 N20 C30 121.9(19) . .
C27 N20 C30 124.3(18) . .
C1 O1 Sm1 152.3(14) . .
C7 O2 Sm1 151.5(14) . .
C16 O8 Sm1 156.3(14) . 4_565
C22 O9 Sm1 156.5(14) . 4_565

loop_
_geom_bond_atom_site_label_1
_geom_bond_atom_site_label_2
_geom_bond_distance
_geom_bond_site_symmetry_2
O1W Sm1 2.416(18) .
O2W Sm1 2.360(16) .
O3W Sm1 2.433(17) .
O4W Sm1 2.433(17) .
C31 C36 1.367(9) .
C31 C32 1.368(9) .
C31 O20 1.516(5) .
C32 C33 1.390(10) .
C32 H32 0.9400 .
C33 C34 1.367(9) .
C33 H33 0.9400 .
C34 C35 1.367(9) .
C34 O21 1.517(5) .
C35 C36 1.387(10) .
C35 H35 0.9400 .
C36 H36 0.9400 .
O20 H20A 0.8300 .
O21 H21A 0.8300 .
N21 O17 1.23(3) .
N21 O18 1.24(3) .
N21 O19 1.27(3) .
N22 O14 1.23(3) .
N22 O15 1.23(3) .
N22 O16 1.26(4) .
N23 O13 1.22(4) .
N23 O12 1.22(4) .
N23 O11 1.24(4) .
Sm1 O9 2.384(14) 4_666
Sm1 O2 2.395(14) .
Sm1 O1 2.400(14) .
Sm1 O8 2.405(15) 4_666
C1 O1 1.23(3) .
C1 N2 1.34(3) .
C1 N1 1.36(3) .
C2 N3 1.45(3) .
C2 N1 1.46(3) .
C2 C3 1.54(3) .
C2 H2 0.9900 .
C3 N4 1.44(3) .
C3 N2 1.46(3) .
C3 H3 0.9900 .
C4 O6 1.21(3) .
C4 N3 1.37(3) .
C4 N4 1.39(3) .
C5 N5 1.44(3) .
C5 N2 1.45(3) .
C5 H5A 0.9800 .
C5 H5B 0.9800 .
C6 N4 1.43(3) .
C6 N7 1.46(3) .
C6 H6A 0.9800 .
C6 H6B 0.9800 .
C7 O2 1.24(2) .
C7 N6 1.35(3) .
C7 N5 1.36(3) .
C8 N7 1.44(3) .
C8 N5 1.45(3) .
C8 C9 1.55(3) .
C8 H8 0.9900 .
C9 N8 1.44(3) .
C9 N6 1.46(3) .
C9 H9 0.9900 .
C10 O7 1.23(3) .
C10 N7 1.36(3) .
C10 N8 1.36(3) .
C11 N6 1.44(3) .
C11 N9 1.45(3) .
C11 H11A 0.9800 .
C11 H11B 0.9800 .
C12 N11 1.44(3) .
C12 N8 1.45(3) .
C12 H12A 0.9800 .
C12 H12B 0.9800 .
C13 O3 1.23(3) .
C13 N9 1.36(3) .
C13 N10 1.37(3) .
C14 N9 1.45(3) .
C14 N11 1.46(2) .
C14 C15 1.56(3) .
C14 H14 0.9900 .
C15 N10 1.44(3) .
C15 N12 1.45(3) .
C15 H15 0.9900 .
C16 O8 1.23(2) .
C16 N11 1.36(3) .
C16 N12 1.37(3) .
C17 N13 1.44(3) .
C17 N10 1.46(3) .
C17 H17A 0.9800 .
C17 H17B 0.9800 .
C18 N12 1.43(3) .
C18 N15 1.46(3) .
C18 H18A 0.9800 .
C18 H18B 0.9800 .
C19 O4 1.22(3) .
C19 N13 1.37(3) .
C19 N14 1.37(3) .
C20 N13 1.45(3) .
C20 N15 1.45(3) .
C20 C21 1.57(3) .
C20 H20 0.9900 .
C21 N14 1.43(3) .
C21 N16 1.45(3) .
C21 H21 0.9900 .
C22 O9 1.23(2) .
C22 N15 1.36(3) .
C22 N16 1.36(3) .
C23 N17 1.43(3) .
C23 N14 1.45(3) .
C23 H23A 0.9800 .
C23 H23B 0.9800 .
C24 N19 1.44(3) .
C24 N16 1.45(3) .
C24 H24A 0.9800 .
C24 H24B 0.9800 .
C25 O5 1.22(3) .
C25 N18 1.37(3) .
C25 N17 1.37(3) .
C26 N17 1.45(3) .
C26 N19 1.46(3) .
C26 C27 1.55(3) .
C26 H26 0.9900 .
C27 N20 1.44(3) .
C27 N18 1.45(3) .
C27 H27 0.9900 .
C28 O10 1.21(3) .
C28 N19 1.37(3) .
C28 N20 1.38(3) .
C29 N18 1.43(3) .
C29 N1 1.45(3) .
C29 H29A 0.9800 .
C29 H29B 0.9800 .
C30 N3 1.45(3) .
C30 N20 1.45(3) .
C30 H30A 0.9800 .
C30 H30B 0.9800 .
O8 Sm1 2.405(15) 4_565
O9 Sm1 2.384(14) 4_565

loop_
_platon_squeeze_void_nr
_platon_squeeze_void_average_x
_platon_squeeze_void_average_y
_platon_squeeze_void_average_z
_platon_squeeze_void_volume
_platon_squeeze_void_count_electrons
_platon_squeeze_void_content
1 0.000 0.000 0.000 104 38 ' '
2 0.027 0.532 0.139 45 17 ' '
3 0.061 0.224 0.377 46 5 ' '
4 -0.062 0.776 0.623 46 5 ' '
5 -0.028 0.467 0.856 42 17 ' '
6 0.500 0.500 0.500 104 38 ' '
7 0.438 0.724 0.123 46 5 ' '
8 0.473 0.032 0.361 44 17 ' '
9 0.528 0.967 0.644 43 17 ' '
10 0.561 0.276 0.877 46 5 ' '
